data_7252024
loop_
_publ_author_name
'Khotchasanthong, Kenika'
'Sricharoen, Chombongkot'
'Jearanaiwiwat, Pacharapon'
'Chinchan, Kunlanit'
'Laksee, Sakchai'
'Rungtaweevoranit, Bunyarat'
'Sukwattanasinitt, Mongkol'
'Chainok, Kittipong'

_publ_section_title
;
 Topological isomers in lanthanide--chloranilate coordination polymers:
 synthesis, structure and CO2 adsorption properties
;
_journal_issue 30
_journal_name_full 'RSC Advances'
_journal_page_first 27809
_journal_page_last 27817
_journal_paper_doi 10.1039/D6RA02049F
_journal_volume 16
_journal_year 2026
_chemical_formula_moiety 'C9 H6 Cl3 O9 Sm, 3.75(H2 O)'
_chemical_formula_sum 'C9 H13.5 Cl3 O12.75 Sm'
_chemical_formula_weight 582.40
_space_group_crystal_system triclinic
_space_group_IT_number 2
_space_group_name_Hall '-P 1'
_space_group_name_H-M_alt 'P -1'
_atom_sites_solution_hydrogens difmap
_audit_creation_date 2026-03-06
_audit_creation_method
;
Olex2 1.5
(compiled 2025.07.13 svn.rb7424aed for OlexSys, GUI svn.r7314)
;
_audit_update_record
;
2026-03-10 deposited with the CCDC.	2026-05-18 downloaded from the CCDC.
;
_cell_angle_alpha 64.5940(10)
_cell_angle_beta 69.7630(10)
_cell_angle_gamma 82.4870(10)
_cell_formula_units_Z 2
_cell_length_a 9.3868(3)
_cell_length_b 10.2842(3)
_cell_length_c 10.8837(4)
_cell_measurement_reflns_used 9832
_cell_measurement_temperature 296
_cell_measurement_theta_max 30.53
_cell_measurement_theta_min 3.15
_cell_volume 890.28(5)
_computing_cell_refinement 'SAINT V8.40B (Bruker, 2023)'
_computing_data_collection 'APEX6 (Bruker, 2023)'
_computing_data_reduction 'SAINT V8.40B (Bruker, 2023)'
_computing_molecular_graphics 'Olex2 1.5 (Dolomanov et al., 2009)'
_computing_publication_material 'Olex2 1.5 (Dolomanov et al., 2009)'
_computing_structure_refinement 'SHELXL 2018/3 (Sheldrick, 2018)'
_computing_structure_solution 'SHELXT  (Sheldrick, 2018)'
_diffrn_ambient_temperature 296
_diffrn_detector 'Bruker PHOTON 200 area detector'
_diffrn_detector_area_resol_mean 7.39
_diffrn_detector_type 'PHOTON II area detector'
_diffrn_measured_fraction_theta_full 0.998
_diffrn_measured_fraction_theta_max 0.998
_diffrn_measurement_device 'four-circle KAPPA diffractometer'
_diffrn_measurement_device_type 'BRUKER D8 QUEST CMOS PHOTON II'
_diffrn_measurement_method '\w and \f scans'
_diffrn_radiation_collimation '0.5 mm'
_diffrn_radiation_monochromator graphite
_diffrn_radiation_probe x-ray
_diffrn_radiation_type MoK\a
_diffrn_radiation_wavelength 0.71073
_diffrn_radiation_xray_symbol K-L~3~
_diffrn_reflns_av_R_equivalents 0.0351
_diffrn_reflns_av_unetI/netI 0.0270
_diffrn_reflns_Laue_measured_fraction_full 0.998
_diffrn_reflns_Laue_measured_fraction_max 0.998
_diffrn_reflns_limit_h_max 13
_diffrn_reflns_limit_h_min -13
_diffrn_reflns_limit_k_max 14
_diffrn_reflns_limit_k_min -14
_diffrn_reflns_limit_l_max 14
_diffrn_reflns_limit_l_min -15
_diffrn_reflns_number 33602
_diffrn_reflns_point_group_measured_fraction_full 0.998
_diffrn_reflns_point_group_measured_fraction_max 0.998
_diffrn_reflns_theta_full 25.242
_diffrn_reflns_theta_max 30.583
_diffrn_reflns_theta_min 2.815
_diffrn_source 'sealed x-ray tube'
_diffrn_source_current 30.0
_diffrn_source_power 1.5
_diffrn_source_voltage 50.0
_diffrn_standards_number 0
_exptl_absorpt_coefficient_mu 3.810
_exptl_absorpt_correction_T_max 0.7461
_exptl_absorpt_correction_T_min 0.6224
_exptl_absorpt_correction_type multi-scan
_exptl_absorpt_process_details
;
SADABS-2016/2 (Bruker,2016/2) was used for absorption correction.
wR2(int) was 0.0698 before and 0.0489 after correction.
The Ratio of minimum to maximum transmission is 0.8342.
The \l/2 correction factor is Not present.
;
_exptl_crystal_colour brown
_exptl_crystal_colour_primary brown
_exptl_crystal_density_diffrn 2.173
_exptl_crystal_description hexagonal
_exptl_crystal_F_000 565
_exptl_crystal_size_max 0.37
_exptl_crystal_size_mid 0.22
_exptl_crystal_size_min 0.21
_refine_diff_density_max 1.235
_refine_diff_density_min -0.581
_refine_diff_density_rms 0.107
_refine_ls_extinction_coef 0.0046(3)
_refine_ls_extinction_expression Fc^*^=kFc[1+0.001xFc^2^\l^3^/sin(2\q)]^-1/4^
_refine_ls_extinction_method 'SHELXL-2019/2 (Sheldrick 2019)'
_refine_ls_goodness_of_fit_ref 1.092
_refine_ls_hydrogen_treatment mixed
_refine_ls_matrix_type full
_refine_ls_number_parameters 299
_refine_ls_number_reflns 5466
_refine_ls_number_restraints 69
_refine_ls_restrained_S_all 1.089
_refine_ls_R_factor_all 0.0287
_refine_ls_R_factor_gt 0.0217
_refine_ls_shift/su_max 0.003
_refine_ls_shift/su_mean 0.000
_refine_ls_structure_factor_coef Fsqd
_refine_ls_weighting_details 'w=1/[\s^2^(Fo^2^)+(0.0130P)^2^+0.6140P] where P=(Fo^2^+2Fc^2^)/3'
_refine_ls_weighting_scheme calc
_refine_ls_wR_factor_gt 0.0397
_refine_ls_wR_factor_ref 0.0414
_reflns_Friedel_coverage 0.000
_reflns_number_gt 4894
_reflns_number_total 5466
_reflns_threshold_expression 'I > 2\s(I)'
_cod_data_source_file d6ra02049f2.cif
_cod_data_source_block 2sm
_cod_original_formula_sum 'C9 H13.50 Cl3 O12.75 Sm'
_cod_database_code 7252024
_shelx_shelxl_version_number 2019/3
_shelx_space_group_comment
;
The symmetry employed for this shelxl refinement is uniquely defined
by the following loop, which should always be used as a source of
symmetry information in preference to the above space-group names.
They are only intended as comments.
;
_shelx_estimated_absorpt_t_max 0.502
_shelx_estimated_absorpt_t_min 0.333
_olex2_refinement_description
;
1. Fixed Uiso
 At 1.5 times of:
  All O(H,H) groups
2. Restrained distances
 O9-H9A = O9-H9B
 0.85 with sigma of 0.02
 O7-H7A = O7-H7B
 0.85 with sigma of 0.02
 O8-H8A = O8-H8B
 0.85 with sigma of 0.02
 O10B-H10D = O10B-H10C
 0.85 with sigma of 0.02
 O10A-H10A = O10A-H10B
 0.85 with sigma of 0.02
 O13-H13A = O13-H13B
 0.85 with sigma of 0.02
 O11A-H11B = O11A-H11A
 0.85 with sigma of 0.02
 O11B-H11D = O11B-H11C
 0.85 with sigma of 0.02
 O12B-H12C = O12B-H12D
 0.85 with sigma of 0.02
 O12A-H12A = O12A-H12B
 0.85 with sigma of 0.02
 H9A-H9B
 1.34 with sigma of 0.04
 H7A-H7B
 1.34 with sigma of 0.04
 H8A-H8B
 1.34 with sigma of 0.04
 H10D-H10C
 1.34 with sigma of 0.04
 H10A-H10B
 1.34 with sigma of 0.04
 H13A-H13B
 1.34 with sigma of 0.04
 H11B-H11A
 1.34 with sigma of 0.04
 H11D-H11C
 1.34 with sigma of 0.04
 H12C-H12D
 1.34 with sigma of 0.04
 H12A-H12B
 1.34 with sigma of 0.04
 Sm1-H9A \\sim Sm1-H9B
 with sigma of 0.02
 Sm1-H7A \\sim Sm1-H7B
 with sigma of 0.02
 Sm1-H8A \\sim Sm1-H8B
 with sigma of 0.02
3. Uiso/Uaniso restraints and constraints
Uanis(O10B) \\sim Ueq, Uanis(O10A) \\sim Ueq: with sigma of 0.01 and sigma for
terminal atoms of 0.02
Uanis(O11A) \\sim Ueq, Uanis(O11B) \\sim Ueq: with sigma of 0.01 and sigma for
terminal atoms of 0.02
Uanis(O12A) \\sim Ueq, Uanis(O12B) \\sim Ueq: with sigma of 0.01 and sigma for
terminal atoms of 0.02
4. Others
 Fixed Sof: O10A(0.85) H10A(0.85) H10B(0.85) O10B(0.15) H10C(0.15) H10D(0.15)
 O11A(0.55) H11A(0.55) H11B(0.55) O11B(0.45) H11C(0.45) H11D(0.45) O12A(0.25)
 H12A(0.25) H12B(0.25) O12B(0.5) H12C(0.5) H12D(0.5)
5.a Riding coordinates:
 O10A(H10A,H10B), O10B(H10C,H10D), O11A(H11A,H11B), O11B(H11C,H11D)
;
_olex2_submission_special_instructions 'No special instructions were received'

loop_
_space_group_symop_operation_xyz
'x, y, z'
'-x, -y, -z'

loop_
_atom_site_label
_atom_site_type_symbol
_atom_site_fract_x
_atom_site_fract_y
_atom_site_fract_z
_atom_site_U_iso_or_equiv
_atom_site_adp_type
_atom_site_occupancy
_atom_site_site_symmetry_order
_atom_site_calc_flag
_atom_site_refinement_flags_posn
_atom_site_refinement_flags_adp
_atom_site_refinement_flags_occupancy
_atom_site_disorder_assembly
_atom_site_disorder_group
Sm1 Sm 0.71638(2) 0.25151(2) 0.74066(2) 0.01738(4) Uani 1 1 d D . . . .
Cl1 Cl 0.66903(8) 0.78357(6) 0.73969(6) 0.03919(15) Uani 1 1 d . . . . .
Cl2 Cl 0.83630(7) -0.28277(6) 1.06109(8) 0.03982(15) Uani 1 1 d . . . . .
Cl3 Cl 0.75028(7) 0.03655(7) 0.35163(7) 0.03495(14) Uani 1 1 d . . . . .
O1 O 0.68872(17) 0.48384(15) 0.75731(16) 0.0244(3) Uani 1 1 d . . . . .
O2 O 0.45534(17) 0.75030(15) 1.02956(16) 0.0241(3) Uani 1 1 d . . . . .
O3 O 0.75392(17) 0.02150(16) 0.92178(17) 0.0272(3) Uani 1 1 d . . . . .
O4 O 1.10966(17) -0.25751(15) 1.13551(17) 0.0248(3) Uani 1 1 d . . . . .
O5 O 0.75522(17) 0.16025(16) 0.55590(16) 0.0247(3) Uani 1 1 d . . . . .
O6 O 1.02462(18) -0.14975(17) 0.34487(17) 0.0280(3) Uani 1 1 d . . . . .
O7 O 0.5090(2) 0.37644(18) 0.6560(2) 0.0339(4) Uani 1 1 d D . . . .
H7A H 0.481(3) 0.461(2) 0.643(3) 0.051 Uiso 1 1 d D U . . .
H7B H 0.441(3) 0.340(3) 0.647(3) 0.051 Uiso 1 1 d D U . . .
O8 O 0.50521(18) 0.07730(17) 0.82349(19) 0.0287(3) Uani 1 1 d D . . . .
H8A H 0.429(2) 0.077(3) 0.893(2) 0.043 Uiso 1 1 d D U . . .
H8B H 0.525(3) -0.0058(18) 0.837(3) 0.043 Uiso 1 1 d D U . . .
O9 O 0.8593(2) 0.43976(19) 0.51253(19) 0.0368(4) Uani 1 1 d D . . . .
H9A H 0.827(3) 0.5225(19) 0.486(3) 0.055 Uiso 1 1 d D U . . .
H9B H 0.902(3) 0.424(3) 0.442(2) 0.055 Uiso 1 1 d D U . . .
O10A O 0.5870(4) 0.3542(4) 0.3573(4) 0.0585(9) Uani 0.85 1 d D U P A 1
H10A H 0.631751 0.315687 0.420084 0.088 Uiso 0.85 1 d DR U P A 1
H10B H 0.655346 0.362936 0.278589 0.088 Uiso 0.85 1 d DR U P A 1
O10B O 0.653(2) 0.402(2) 0.305(3) 0.062(6) Uani 0.15 1 d D U P B 2
H10C H 0.738904 0.432563 0.241689 0.094 Uiso 0.15 1 d DR U P B 2
H10D H 0.673555 0.345187 0.380624 0.094 Uiso 0.15 1 d DR U P B 2
O11A O 0.9945(18) 0.6013(15) 0.7567(16) 0.111(5) Uani 0.55 1 d D U P C 1
H11A H 1.052132 0.623057 0.791557 0.167 Uiso 0.55 1 d DR U P C 1
H11B H 0.929147 0.542225 0.828926 0.167 Uiso 0.55 1 d DR U P C 1
O11B O 1.0046(15) 0.5737(14) 0.7435(12) 0.053(2) Uani 0.45 1 d D U P D 2
H11C H 0.933989 0.607131 0.705834 0.079 Uiso 0.45 1 d DR U P D 2
H11D H 0.993405 0.483387 0.769685 0.079 Uiso 0.45 1 d DR U P D 2
O12A O 0.803(2) 0.407(3) 0.073(3) 0.051(5) Uani 0.25 1 d D U P E 1
H12A H 0.815(18) 0.355(13) 0.026(13) 0.077 Uiso 0.25 1 d D U P F 1
H12B H 0.863(15) 0.479(10) 0.010(12) 0.077 Uiso 0.25 1 d D U P G 1
O12B O 0.8126(16) 0.3895(17) 0.0948(18) 0.085(5) Uani 0.5 1 d D U P H 2
H12C H 0.842(12) 0.411(11) 0.149(10) 0.127 Uiso 0.5 1 d D U P I 2
H12D H 0.857(11) 0.313(7) 0.091(12) 0.127 Uiso 0.5 1 d D U P J 2
O13 O 0.2878(3) 0.3055(2) 0.5699(3) 0.0517(5) Uani 1 1 d D . . . .
H13A H 0.223(3) 0.241(3) 0.603(4) 0.078 Uiso 1 1 d D U . . .
H13B H 0.365(3) 0.295(4) 0.506(3) 0.078 Uiso 1 1 d D U . . .
C1 C 0.6016(2) 0.4993(2) 0.8671(2) 0.0189(4) Uani 1 1 d . . . . .
C2 C 0.5771(2) 0.6290(2) 0.8821(2) 0.0223(4) Uani 1 1 d . . . . .
C3 C 0.4813(2) 0.6376(2) 1.0079(2) 0.0194(4) Uani 1 1 d . . . . .
C4 C 0.8696(2) 0.0034(2) 0.9604(2) 0.0210(4) Uani 1 1 d . . . . .
C5 C 0.9260(2) -0.1298(2) 1.0293(2) 0.0233(4) Uani 1 1 d . . . . .
C6 C 1.0517(2) -0.1417(2) 1.0723(2) 0.0202(4) Uani 1 1 d . . . . .
C7 C 0.8678(2) 0.0869(2) 0.5213(2) 0.0197(4) Uani 1 1 d . . . . .
C8 C 0.8874(2) 0.0189(2) 0.4309(2) 0.0206(4) Uani 1 1 d . . . . .
C9 C 1.0083(2) -0.0732(2) 0.4124(2) 0.0201(4) Uani 1 1 d . . . . .

loop_
_atom_site_aniso_label
_atom_site_aniso_U_11
_atom_site_aniso_U_22
_atom_site_aniso_U_33
_atom_site_aniso_U_23
_atom_site_aniso_U_13
_atom_site_aniso_U_12
Sm1 0.01953(6) 0.01699(6) 0.02039(6) -0.01239(4) -0.00811(4) 0.00640(4)
Cl1 0.0582(4) 0.0189(3) 0.0273(3) -0.0090(2) 0.0041(3) -0.0084(2)
Cl2 0.0393(3) 0.0225(3) 0.0642(4) -0.0135(3) -0.0295(3) -0.0007(2)
Cl3 0.0377(3) 0.0379(3) 0.0484(4) -0.0290(3) -0.0270(3) 0.0155(2)
O1 0.0303(8) 0.0199(7) 0.0210(7) -0.0122(6) -0.0018(6) 0.0023(6)
O2 0.0306(8) 0.0171(7) 0.0262(8) -0.0144(6) -0.0048(7) 0.0029(6)
O3 0.0248(8) 0.0224(8) 0.0361(9) -0.0088(7) -0.0171(7) 0.0031(6)
O4 0.0308(8) 0.0190(7) 0.0318(8) -0.0134(7) -0.0175(7) 0.0081(6)
O5 0.0244(8) 0.0277(8) 0.0302(8) -0.0212(7) -0.0099(7) 0.0104(6)
O6 0.0301(8) 0.0317(8) 0.0355(9) -0.0266(7) -0.0136(7) 0.0114(7)
O7 0.0336(9) 0.0269(9) 0.0502(11) -0.0171(8) -0.0262(9) 0.0109(7)
O8 0.0268(8) 0.0252(8) 0.0360(9) -0.0154(8) -0.0089(7) 0.0014(7)
O9 0.0441(11) 0.0279(9) 0.0341(10) -0.0148(8) -0.0066(8) 0.0052(8)
O10A 0.071(2) 0.059(2) 0.074(2) -0.045(2) -0.049(2) 0.0393(18)
O10B 0.062(12) 0.032(9) 0.089(14) -0.017(8) -0.037(10) 0.016(7)
O11A 0.086(6) 0.111(8) 0.143(9) -0.068(6) -0.031(6) 0.026(5)
O11B 0.043(4) 0.050(4) 0.045(3) -0.018(3) 0.005(3) 0.007(3)
O12A 0.041(6) 0.043(8) 0.077(10) -0.019(6) -0.034(7) -0.002(5)
O12B 0.110(8) 0.064(6) 0.086(8) -0.048(6) -0.027(6) 0.028(5)
O13 0.0686(15) 0.0340(11) 0.0590(14) -0.0180(10) -0.0279(12) -0.0045(10)
C1 0.0218(10) 0.0181(9) 0.0190(10) -0.0102(8) -0.0072(8) 0.0036(7)
C2 0.0303(11) 0.0126(9) 0.0199(10) -0.0070(8) -0.0026(9) -0.0014(8)
C3 0.0218(10) 0.0167(9) 0.0223(10) -0.0112(8) -0.0073(8) 0.0033(7)
C4 0.0189(10) 0.0221(10) 0.0231(10) -0.0104(9) -0.0074(8) 0.0027(8)
C5 0.0250(11) 0.0186(10) 0.0290(11) -0.0099(9) -0.0121(9) 0.0009(8)
C6 0.0231(10) 0.0208(10) 0.0192(10) -0.0109(8) -0.0079(8) 0.0044(8)
C7 0.0214(10) 0.0168(9) 0.0201(10) -0.0102(8) -0.0032(8) 0.0028(7)
C8 0.0232(10) 0.0215(10) 0.0221(10) -0.0130(9) -0.0094(8) 0.0046(8)
C9 0.0224(10) 0.0183(9) 0.0190(10) -0.0099(8) -0.0039(8) 0.0019(8)

loop_
_atom_type_symbol
_atom_type_description
_atom_type_scat_dispersion_real
_atom_type_scat_dispersion_imag
_atom_type_scat_source
C C 0.0033 0.0016 'International Tables Vol C Tables 4.2.6.8 and 6.1.1.4'
H H 0.0000 0.0000 'International Tables Vol C Tables 4.2.6.8 and 6.1.1.4'
Cl Cl 0.1484 0.1585 'International Tables Vol C Tables 4.2.6.8 and 6.1.1.4'
O O 0.0106 0.0060 'International Tables Vol C Tables 4.2.6.8 and 6.1.1.4'
Sm Sm -0.1638 3.4418 'International Tables Vol C Tables 4.2.6.8 and 6.1.1.4'

loop_
_geom_angle_atom_site_label_1
_geom_angle_atom_site_label_2
_geom_angle_atom_site_label_3
_geom_angle
_geom_angle_site_symmetry_1
_geom_angle_site_symmetry_3
_geom_angle_publ_flag
O1 Sm1 O2 64.78(5) . 2_667 ?
O1 Sm1 O4 72.25(5) . 2_757 ?
O1 Sm1 O5 138.05(5) . . ?
O1 Sm1 O6 122.06(5) . 2_756 ?
O1 Sm1 O8 125.82(5) . . ?
O2 Sm1 O4 76.31(5) 2_667 2_757 ?
O2 Sm1 O5 144.93(5) 2_667 . ?
O2 Sm1 O6 136.13(5) 2_667 2_756 ?
O2 Sm1 O8 73.76(5) 2_667 . ?
O3 Sm1 O1 126.37(5) . . ?
O3 Sm1 O2 74.84(5) . 2_667 ?
O3 Sm1 O4 64.83(5) . 2_757 ?
O3 Sm1 O5 95.00(5) . . ?
O3 Sm1 O6 68.08(5) . 2_756 ?
O3 Sm1 O8 68.96(5) . . ?
O3 Sm1 O9 140.41(6) . . ?
O4 Sm1 O6 67.32(5) 2_757 2_756 ?
O4 Sm1 O8 129.81(5) 2_757 . ?
O5 Sm1 O4 130.18(5) . 2_757 ?
O5 Sm1 O6 62.87(5) . 2_756 ?
O5 Sm1 O8 71.29(5) . . ?
O7 Sm1 O1 71.57(5) . . ?
O7 Sm1 O2 82.67(6) . 2_667 ?
O7 Sm1 O3 137.14(6) . . ?
O7 Sm1 O4 143.24(5) . 2_757 ?
O7 Sm1 O5 82.89(5) . . ?
O7 Sm1 O6 141.05(6) . 2_756 ?
O7 Sm1 O8 69.92(6) . . ?
O7 Sm1 O9 80.18(6) . . ?
O8 Sm1 O6 111.89(5) . 2_756 ?
O9 Sm1 O1 69.49(5) . . ?
O9 Sm1 O2 134.15(5) . 2_667 ?
O9 Sm1 O4 93.20(6) . 2_757 ?
O9 Sm1 O5 73.84(6) . . ?
O9 Sm1 O6 73.17(6) . 2_756 ?
O9 Sm1 O8 136.12(6) . . ?
C1 O1 Sm1 121.99(13) . . ?
C3 O2 Sm1 121.59(13) . 2_667 ?
C4 O3 Sm1 119.77(13) . . ?
C6 O4 Sm1 118.15(13) . 2_757 ?
C7 O5 Sm1 123.25(13) . . ?
C9 O6 Sm1 119.80(13) . 2_756 ?
Sm1 O7 H7A 128.0(17) . . ?
Sm1 O7 H7B 126.7(17) . . ?
H7A O7 H7B 105(3) . . ?
Sm1 O8 H8A 116.7(16) . . ?
Sm1 O8 H8B 119.4(17) . . ?
H8A O8 H8B 107(3) . . ?
Sm1 O9 H9A 119.8(18) . . ?
Sm1 O9 H9B 122.0(18) . . ?
H9A O9 H9B 108(3) . . ?
H10A O10A H10B 104.5 . . ?
H10C O10B H10D 104.5 . . ?
H11A O11A H11B 105.0 . . ?
H11C O11B H11D 100.7 . . ?
H12A O12A H12B 101(5) . . ?
H12C O12B H12D 108(5) . . ?
H13A O13 H13B 111(3) . . ?
O1 C1 C2 125.00(19) . . ?
O1 C1 C3 115.81(17) . 2_667 ?
C2 C1 C3 119.19(17) . 2_667 ?
C1 C2 Cl1 118.96(16) . . ?
C3 C2 Cl1 119.13(15) . . ?
C3 C2 C1 121.91(19) . . ?
O2 C3 C1 115.78(17) . 2_667 ?
O2 C3 C2 125.32(19) . . ?
C2 C3 C1 118.90(17) . 2_667 ?
O3 C4 C5 124.52(19) . . ?
O3 C4 C6 115.44(17) . 2_757 ?
C5 C4 C6 120.03(18) . 2_757 ?
C4 C5 Cl2 118.62(16) . . ?
C4 C5 C6 121.38(19) . . ?
C6 C5 Cl2 120.00(16) . . ?
O4 C6 C4 115.90(18) . 2_757 ?
O4 C6 C5 125.51(19) . . ?
C5 C6 C4 118.58(17) . 2_757 ?
O5 C7 C8 125.9(2) . . ?
O5 C7 C9 115.58(17) . 2_756 ?
C8 C7 C9 118.54(17) . 2_756 ?
C7 C8 Cl3 119.21(16) . . ?
C7 C8 C9 121.17(19) . . ?
C9 C8 Cl3 119.39(15) . . ?
O6 C9 C7 115.32(17) . 2_756 ?
O6 C9 C8 124.75(19) . . ?
C8 C9 C7 119.93(17) . 2_756 ?

loop_
_geom_bond_atom_site_label_1
_geom_bond_atom_site_label_2
_geom_bond_distance
_geom_bond_site_symmetry_2
_geom_bond_publ_flag
Sm1 O1 2.4465(14) . ?
Sm1 O2 2.4560(14) 2_667 ?
Sm1 O3 2.4221(15) . ?
Sm1 O4 2.4711(15) 2_757 ?
Sm1 O5 2.4659(14) . ?
Sm1 O6 2.5451(15) 2_756 ?
Sm1 O7 2.4207(16) . ?
Sm1 O8 2.5017(16) . ?
Sm1 O9 2.4418(18) . ?
Cl1 C2 1.730(2) . ?
Cl2 C5 1.727(2) . ?
Cl3 C8 1.734(2) . ?
O1 C1 1.254(2) . ?
O2 C3 1.256(2) . ?
O3 C4 1.259(2) . ?
O4 C6 1.255(2) . ?
O5 C7 1.260(2) . ?
O6 C9 1.254(2) . ?
O7 H7A 0.836(16) . ?
O7 H7B 0.829(16) . ?
O8 H8A 0.838(16) . ?
O8 H8B 0.809(16) . ?
O9 H9A 0.826(16) . ?
O9 H9B 0.811(16) . ?
O10A H10A 0.8500 . ?
O10A H10B 0.8500 . ?
O10B H10C 0.8500 . ?
O10B H10D 0.8500 . ?
O11A H11A 0.8563 . ?
O11A H11B 0.8466 . ?
O11B H11C 0.8560 . ?
O11B H11D 0.8563 . ?
O12A H12A 0.86(2) . ?
O12A H12B 0.86(2) . ?
O12B H12C 0.85(2) . ?
O12B H12D 0.85(2) . ?
O13 H13A 0.833(18) . ?
O13 H13B 0.847(18) . ?
C1 C2 1.393(3) . ?
C1 C3 1.533(3) 2_667 ?
C2 C3 1.386(3) . ?
C4 C5 1.386(3) . ?
C4 C6 1.534(3) 2_757 ?
C5 C6 1.387(3) . ?
C7 C8 1.387(3) . ?
C7 C9 1.530(3) 2_756 ?
C8 C9 1.397(3) . ?

loop_
_geom_torsion_atom_site_label_1
_geom_torsion_atom_site_label_2
_geom_torsion_atom_site_label_3
_geom_torsion_atom_site_label_4
_geom_torsion
_geom_torsion_site_symmetry_1
_geom_torsion_site_symmetry_2
_geom_torsion_site_symmetry_3
_geom_torsion_site_symmetry_4
_geom_torsion_publ_flag
Sm1 O1 C1 C2 -178.03(16) . . . . ?
Sm1 O1 C1 C3 2.4(2) . . . 2_667 ?
Sm1 O2 C3 C1 0.5(2) 2_667 . . 2_667 ?
Sm1 O2 C3 C2 -179.55(16) 2_667 . . . ?
Sm1 O3 C4 C5 -160.65(17) . . . . ?
Sm1 O3 C4 C6 20.0(2) . . . 2_757 ?
Sm1 O4 C6 C4 17.9(2) 2_757 . . 2_757 ?
Sm1 O4 C6 C5 -162.99(17) 2_757 . . . ?
Sm1 O5 C7 C8 172.13(16) . . . . ?
Sm1 O5 C7 C9 -7.5(2) . . . 2_756 ?
Sm1 O6 C9 C7 -18.8(2) 2_756 . . 2_756 ?
Sm1 O6 C9 C8 161.92(16) 2_756 . . . ?
Cl1 C2 C3 O2 -0.9(3) . . . . ?
Cl1 C2 C3 C1 179.10(15) . . . 2_667 ?
Cl2 C5 C6 O4 -0.3(3) . . . . ?
Cl2 C5 C6 C4 178.80(15) . . . 2_757 ?
Cl3 C8 C9 O6 -2.3(3) . . . . ?
Cl3 C8 C9 C7 178.48(15) . . . 2_756 ?
O1 C1 C2 Cl1 1.3(3) . . . . ?
O1 C1 C2 C3 -178.7(2) . . . . ?
O3 C4 C5 Cl2 1.9(3) . . . . ?
O3 C4 C5 C6 -178.2(2) . . . . ?
O5 C7 C8 Cl3 1.8(3) . . . . ?
O5 C7 C8 C9 -172.7(2) . . . . ?
C1 C2 C3 O2 179.1(2) . . . . ?
C1 C2 C3 C1 -0.9(3) . . . 2_667 ?
C3 C1 C2 Cl1 -179.10(15) 2_667 . . . ?
C3 C1 C2 C3 0.9(3) 2_667 . . . ?
C4 C5 C6 O4 179.8(2) . . . . ?
C4 C5 C6 C4 -1.1(3) . . . 2_757 ?
C6 C4 C5 Cl2 -178.78(15) 2_757 . . . ?
C6 C4 C5 C6 1.2(3) 2_757 . . . ?
C7 C8 C9 O6 172.2(2) . . . . ?
C7 C8 C9 C7 -7.1(3) . . . 2_756 ?
C9 C7 C8 Cl3 -178.57(15) 2_756 . . . ?
C9 C7 C8 C9 7.0(3) 2_756 . . . ?
